data_4104254
loop_
_publ_author_name
'Sang Min Lim'
'Nicholas Hill'
'Andrew G. Myers'

_publ_section_title
;
 A Method for the Preparation of Differentiatedtrans-1,2-Diol Derivatives
 with Enantio- and Diastereocontrol
;
_journal_name_full 'Journal of the American Chemical Society'
_journal_page_first 5763
_journal_page_last 5765
_journal_paper_doi 10.1021/ja901283q
_journal_volume 131
_journal_year 2009
_chemical_formula_sum 'C12 H26 O6 Si'
_chemical_formula_weight 294.42
_chemical_name_systematic
; 
 ? 
;
_space_group_IT_number 19
_symmetry_cell_setting orthorhombic
_symmetry_space_group_name_Hall 'P 2ac 2ab'
_symmetry_space_group_name_H-M 'P 21 21 21'
_atom_sites_solution_hydrogens difmap
_atom_sites_solution_primary direct
_atom_sites_solution_secondary difmap
_audit_creation_method SHELXL-97
_cell_angle_alpha 90.00
_cell_angle_beta 90.00
_cell_angle_gamma 90.00
_cell_formula_units_Z 4
_cell_length_a 6.705(2)
_cell_length_b 7.022(2)
_cell_length_c 34.126(10)
_cell_measurement_reflns_used 1013
_cell_measurement_temperature 193(2)
_cell_measurement_theta_max 24.93
_cell_measurement_theta_min 2.96
_cell_volume 1606.7(8)
_computing_cell_refinement 'SMART (BRUKER, V5.625, 2001)'
_computing_data_collection 'ASTRO (BRUKER, V5.007, 1997)'
_computing_data_reduction 'SAINT (BRUKER, V6.22, 2001)'
_computing_molecular_graphics 'SHELXTL (BRUKER, 2006, V6.14)'
_computing_publication_material 'XCIF (Sheldrick and BRUKER, 2001, V6.12)'
_computing_structure_refinement 'SHELXL-97 (Sheldrick, 1997)'
_computing_structure_solution 'SHELXS-97 (Sheldrick, 1990)'
_diffrn_ambient_temperature 193(2)
_diffrn_measured_fraction_theta_full 0.998
_diffrn_measured_fraction_theta_max 0.998
_diffrn_measurement_device_type 'Bruker CCD'
_diffrn_measurement_method '\w, 0.3 deg'
_diffrn_radiation_monochromator graphite
_diffrn_radiation_source 'normal-focus sealed tube'
_diffrn_radiation_type MoK\a
_diffrn_radiation_wavelength 0.71073
_diffrn_reflns_av_R_equivalents 0.0734
_diffrn_reflns_av_sigmaI/netI 0.0617
_diffrn_reflns_limit_h_max 6
_diffrn_reflns_limit_h_min -8
_diffrn_reflns_limit_k_max 8
_diffrn_reflns_limit_k_min -8
_diffrn_reflns_limit_l_max 37
_diffrn_reflns_limit_l_min -40
_diffrn_reflns_number 7946
_diffrn_reflns_theta_full 25.09
_diffrn_reflns_theta_max 25.09
_diffrn_reflns_theta_min 2.39
_diffrn_standards_decay_% 0
_diffrn_standards_interval_count 0
_diffrn_standards_number 0
_exptl_absorpt_coefficient_mu 0.164
_exptl_absorpt_correction_T_max 0.9967
_exptl_absorpt_correction_T_min 0.9806
_exptl_absorpt_correction_type none
_exptl_crystal_colour colorless
_exptl_crystal_density_diffrn 1.217
_exptl_crystal_density_method 'not measured'
_exptl_crystal_description needle
_exptl_crystal_F_000 640
_exptl_crystal_size_max 0.12
_exptl_crystal_size_mid 0.08
_exptl_crystal_size_min 0.02
_refine_diff_density_max 0.226
_refine_diff_density_min -0.247
_refine_diff_density_rms 0.051
_refine_ls_abs_structure_details 'Flack H D (1983), Acta Cryst. A39, 876-881'
_refine_ls_abs_structure_Flack 0.0(3)
_refine_ls_extinction_method none
_refine_ls_goodness_of_fit_ref 1.159
_refine_ls_hydrogen_treatment refall
_refine_ls_matrix_type full
_refine_ls_number_parameters 276
_refine_ls_number_reflns 2854
_refine_ls_number_restraints 0
_refine_ls_restrained_S_all 1.159
_refine_ls_R_factor_all 0.0722
_refine_ls_R_factor_gt 0.0617
_refine_ls_shift/su_max 0.000
_refine_ls_shift/su_mean 0.000
_refine_ls_structure_factor_coef Fsqd
_refine_ls_weighting_details 'calc w=1/[\s^2^(Fo^2^)+(0.0172P)^2^+1.3164P] where P=(Fo^2^+2Fc^2^)/3'
_refine_ls_weighting_scheme calc
_refine_ls_wR_factor_gt 0.1086
_refine_ls_wR_factor_ref 0.1124
_reflns_number_gt 2512
_reflns_number_total 2854
_reflns_threshold_expression >2sigma(I)
_cod_data_source_file ja901283q_si_001.cif
_cod_data_source_block agm63t
_cod_original_cell_volume 1606.9(8)
_cod_database_code 4104254

loop_
_symmetry_equiv_pos_as_xyz
'x, y, z'
'-x+1/2, -y, z+1/2'
'-x, y+1/2, -z+1/2'
'x+1/2, -y+1/2, -z'

loop_
_atom_site_label
_atom_site_type_symbol
_atom_site_fract_x
_atom_site_fract_y
_atom_site_fract_z
_atom_site_U_iso_or_equiv
_atom_site_adp_type
_atom_site_occupancy
_atom_site_symmetry_multiplicity
_atom_site_calc_flag
Si1 Si 0.33290(18) 1.00389(18) 0.15631(3) 0.0347(3) Uani 1 1 d
O1 O 0.4058(4) 0.8651(4) 0.11954(7) 0.0351(7) Uani 1 1 d
O2 O 0.5825(5) 1.1036(4) 0.08838(10) 0.0392(8) Uani 1 1 d
H2 H 0.541(7) 1.167(6) 0.0767(13) 0.034(16) Uiso 1 1 d
O3 O 0.7957(4) 0.8424(4) 0.04806(9) 0.0429(8) Uani 1 1 d
H3 H 0.903(8) 0.787(7) 0.0451(15) 0.061(17) Uiso 1 1 d
O4 O 0.4065(4) 0.3587(3) 0.04187(9) 0.0332(7) Uani 1 1 d
H4 H 0.408(8) 0.330(8) 0.0167(15) 0.08(2) Uiso 1 1 d
O5 O 0.1360(4) 0.6333(4) 0.04727(8) 0.0378(7) Uani 1 1 d
C1 C 0.5084(6) 0.9189(5) 0.08527(12) 0.0287(9) Uani 1 1 d
C2 C 0.6866(6) 0.7842(5) 0.08162(11) 0.0295(9) Uani 1 1 d
H2A H 0.768(5) 0.801(4) 0.1040(9) 0.009(8) Uiso 1 1 d
C3 C 0.6177(6) 0.5772(5) 0.07838(12) 0.0275(9) Uani 1 1 d
H3A H 0.734(6) 0.492(6) 0.0744(10) 0.029(10) Uiso 1 1 d
H3B H 0.548(6) 0.531(6) 0.1029(10) 0.036(11) Uiso 1 1 d
C4 C 0.4772(5) 0.5503(5) 0.04364(11) 0.0239(8) Uani 1 1 d
H4A H 0.561(5) 0.580(4) 0.0189(9) 0.011(8) Uiso 1 1 d
C5 C 0.3055(5) 0.6892(5) 0.04665(10) 0.0238(8) Uani 1 1 d
C6 C 0.3673(5) 0.8951(5) 0.05004(12) 0.0251(8) Uani 1 1 d
H6A H 0.444(5) 0.931(5) 0.0267(9) 0.017(9) Uiso 1 1 d
H6B H 0.249(5) 0.960(4) 0.0552(8) 0.009(8) Uiso 1 1 d
C7 C 0.5441(9) 1.1319(10) 0.17978(18) 0.0586(16) Uani 1 1 d
H7A H 0.619(6) 1.206(6) 0.1609(12) 0.036(12) Uiso 1 1 d
H7B H 0.665(12) 1.043(10) 0.1900(19) 0.14(3) Uiso 1 1 d
H7C H 0.507(8) 1.197(7) 0.1995(15) 0.070(18) Uiso 1 1 d
C8 C 0.1418(9) 1.1766(7) 0.13892(17) 0.0513(13) Uani 1 1 d
H8A H 0.195(7) 1.258(7) 0.1192(12) 0.053(14) Uiso 1 1 d
H8B H 0.092(8) 1.252(8) 0.1613(15) 0.081(19) Uiso 1 1 d
H8C H 0.024(7) 1.106(7) 0.1265(13) 0.062(16) Uiso 1 1 d
C9 C 0.2222(6) 0.8258(6) 0.19155(11) 0.0382(11) Uani 1 1 d
C10 C 0.3799(11) 0.6777(10) 0.20299(17) 0.0655(18) Uani 1 1 d
H10A H 0.452(8) 0.610(7) 0.1796(13) 0.060(15) Uiso 1 1 d
H10B H 0.312(6) 0.586(6) 0.2213(11) 0.038(11) Uiso 1 1 d
H10C H 0.482(9) 0.747(8) 0.2148(17) 0.09(3) Uiso 1 1 d
C11 C 0.1475(10) 0.9277(9) 0.22854(16) 0.0594(15) Uani 1 1 d
H11A H 0.261(8) 0.973(7) 0.2422(13) 0.064(17) Uiso 1 1 d
H11B H 0.034(8) 1.031(8) 0.2233(14) 0.076(18) Uiso 1 1 d
H11C H 0.089(7) 0.828(7) 0.2470(14) 0.064(15) Uiso 1 1 d
C12 C 0.0434(9) 0.7233(8) 0.17275(16) 0.0523(14) Uani 1 1 d
H12A H 0.093(8) 0.663(7) 0.1470(15) 0.081(17) Uiso 1 1 d
H12B H -0.019(8) 0.634(7) 0.1886(14) 0.065(16) Uiso 1 1 d
H12C H -0.064(11) 0.817(11) 0.166(2) 0.14(3) Uiso 1 1 d
O1S O 0.9398(7) 0.2414(5) 0.03229(10) 0.0491(9) Uani 1 1 d
H1S H 0.883(8) 0.186(7) 0.0506(15) 0.065(18) Uiso 1 1 d
H2S H 1.029(8) 0.299(7) 0.0398(14) 0.053(18) Uiso 1 1 d

loop_
_atom_site_aniso_label
_atom_site_aniso_U_11
_atom_site_aniso_U_22
_atom_site_aniso_U_33
_atom_site_aniso_U_23
_atom_site_aniso_U_13
_atom_site_aniso_U_12
Si1 0.0403(6) 0.0269(5) 0.0367(5) -0.0074(5) -0.0024(5) 0.0053(6)
O1 0.0529(18) 0.0202(13) 0.0322(14) -0.0008(11) 0.0073(13) -0.0022(14)
O2 0.048(2) 0.0142(15) 0.055(2) 0.0055(14) -0.0134(17) -0.0062(15)
O3 0.0254(16) 0.0373(17) 0.066(2) 0.0168(16) 0.0086(15) 0.0043(14)
O4 0.0453(17) 0.0133(12) 0.0410(17) -0.0001(12) -0.0033(14) -0.0017(13)
O5 0.0229(15) 0.0286(14) 0.0619(19) -0.0040(14) 0.0014(13) -0.0009(14)
C1 0.031(2) 0.0147(18) 0.041(2) -0.0009(16) -0.0009(18) -0.0010(17)
C2 0.027(2) 0.025(2) 0.037(2) 0.0048(17) -0.0087(19) -0.0022(18)
C3 0.025(2) 0.0159(17) 0.042(2) 0.0006(16) 0.0021(18) 0.0056(17)
C4 0.024(2) 0.0164(19) 0.031(2) 0.0014(15) 0.0038(16) -0.0019(15)
C5 0.022(2) 0.0202(18) 0.0290(19) 0.0012(15) 0.0018(16) -0.0027(16)
C6 0.0166(19) 0.0192(19) 0.039(2) 0.0006(17) 0.0037(17) 0.0058(16)
C7 0.053(4) 0.067(4) 0.055(3) -0.023(3) -0.003(3) -0.015(3)
C8 0.054(3) 0.035(3) 0.064(3) 0.002(3) 0.004(3) 0.020(3)
C9 0.041(3) 0.045(3) 0.029(2) -0.0022(19) -0.0005(19) 0.010(2)
C10 0.080(5) 0.066(4) 0.051(3) 0.022(3) 0.014(3) 0.024(4)
C11 0.067(4) 0.064(3) 0.047(3) -0.007(3) 0.021(3) 0.000(4)
C12 0.061(4) 0.049(3) 0.047(3) 0.003(3) 0.009(3) -0.016(3)
O1S 0.062(3) 0.0394(19) 0.046(2) -0.0076(16) 0.0062(19) -0.0182(19)

loop_
_atom_type_symbol
_atom_type_description
_atom_type_scat_dispersion_real
_atom_type_scat_dispersion_imag
_atom_type_scat_source
C C 0.0033 0.0016 'International Tables Vol C Tables 4.2.6.8 and 6.1.1.4'
H H 0.0000 0.0000 'International Tables Vol C Tables 4.2.6.8 and 6.1.1.4'
O O 0.0106 0.0060 'International Tables Vol C Tables 4.2.6.8 and 6.1.1.4'
Si Si 0.0817 0.0704 'International Tables Vol C Tables 4.2.6.8 and 6.1.1.4'

loop_
_geom_angle_atom_site_label_1
_geom_angle_atom_site_label_2
_geom_angle_atom_site_label_3
_geom_angle
O1 Si1 C7 112.6(2)
O1 Si1 C8 110.1(2)
C7 Si1 C8 110.3(3)
O1 Si1 C9 102.03(16)
C7 Si1 C9 110.2(3)
C8 Si1 C9 111.4(2)
C1 O1 Si1 127.8(2)
C1 O2 H2 115(4)
C2 O3 H3 114(4)
C4 O4 H4 105(4)
O2 C1 O1 111.1(3)
O2 C1 C2 107.7(3)
O1 C1 C2 106.5(3)
O2 C1 C6 112.3(3)
O1 C1 C6 108.6(3)
C2 C1 C6 110.5(3)
O3 C2 C3 111.8(3)
O3 C2 C1 106.9(3)
C3 C2 C1 111.0(3)
O3 C2 H2A 108.5(19)
C3 C2 H2A 111(2)
C1 C2 H2A 108.0(19)
C4 C3 C2 111.1(3)
C4 C3 H3A 108(2)
C2 C3 H3A 110(2)
C4 C3 H3B 109(2)
C2 C3 H3B 113(2)
H3A C3 H3B 106(3)
O4 C4 C5 111.0(3)
O4 C4 C3 110.8(3)
C5 C4 C3 109.7(3)
O4 C4 H4A 109.6(17)
C5 C4 H4A 110.0(17)
C3 C4 H4A 105.7(18)
O5 C5 C6 124.8(3)
O5 C5 C4 120.7(3)
C6 C5 C4 114.5(3)
C5 C6 C1 109.4(3)
C5 C6 H6A 109.1(19)
C1 C6 H6A 106(2)
C5 C6 H6B 104.6(19)
C1 C6 H6B 108.8(18)
H6A C6 H6B 118(3)
Si1 C7 H7A 112(2)
Si1 C7 H7B 116(4)
H7A C7 H7B 98(4)
Si1 C7 H7C 112(4)
H7A C7 H7C 113(4)
H7B C7 H7C 106(5)
Si1 C8 H8A 111(3)
Si1 C8 H8B 110(3)
H8A C8 H8B 110(4)
Si1 C8 H8C 110(3)
H8A C8 H8C 107(4)
H8B C8 H8C 109(4)
C10 C9 C11 109.4(4)
C10 C9 C12 109.0(5)
C11 C9 C12 107.8(4)
C10 C9 Si1 109.9(3)
C11 C9 Si1 110.1(3)
C12 C9 Si1 110.5(3)
C9 C10 H10A 116(3)
C9 C10 H10B 106(2)
H10A C10 H10B 113(3)
C9 C10 H10C 105(4)
H10A C10 H10C 103(4)
H10B C10 H10C 114(4)
C9 C11 H11A 107(3)
C9 C11 H11B 114(3)
H11A C11 H11B 115(4)
C9 C11 H11C 108(3)
H11A C11 H11C 104(4)
H11B C11 H11C 107(4)
C9 C12 H12A 107(3)
C9 C12 H12B 115(3)
H12A C12 H12B 111(4)
C9 C12 H12C 111(4)
H12A C12 H12C 107(5)
H12B C12 H12C 105(5)
H1S O1S H2S 111(5)

loop_
_geom_bond_atom_site_label_1
_geom_bond_atom_site_label_2
_geom_bond_distance
Si1 O1 1.662(3)
Si1 C7 1.859(5)
Si1 C8 1.861(5)
Si1 C9 1.887(5)
O1 C1 1.408(5)
O2 C1 1.393(4)
O2 H2 0.66(4)
O3 C2 1.419(5)
O3 H3 0.83(5)
O4 C4 1.428(4)
O4 H4 0.88(5)
O5 C5 1.203(4)
C1 C2 1.529(5)
C1 C6 1.539(5)
C2 C3 1.529(5)
C2 H2A 0.95(3)
C3 C4 1.526(5)
C3 H3A 1.00(4)
C3 H3B 1.01(4)
C4 C5 1.513(5)
C4 H4A 1.03(3)
C5 C6 1.508(5)
C6 H6A 0.98(3)
C6 H6B 0.93(3)
C7 H7A 0.97(4)
C7 H7B 1.08(8)
C7 H7C 0.85(5)
C8 H8A 0.95(4)
C8 H8B 0.99(5)
C8 H8C 1.02(5)
C9 C10 1.534(7)
C9 C11 1.535(6)
C9 C12 1.539(7)
C10 H10A 1.05(5)
C10 H10B 1.01(4)
C10 H10C 0.93(6)
C11 H11A 0.95(5)
C11 H11B 1.07(6)
C11 H11C 1.02(5)
C12 H12A 1.03(5)
C12 H12B 0.93(5)
C12 H12C 1.00(8)
O1S H1S 0.83(5)
O1S H2S 0.77(5)

loop_
_geom_hbond_atom_site_label_D
_geom_hbond_atom_site_label_H
_geom_hbond_atom_site_label_A
_geom_hbond_distance_DH
_geom_hbond_distance_HA
_geom_hbond_distance_DA
_geom_hbond_angle_DHA
_geom_hbond_site_symmetry_A
O2 H2 O4 0.66(4) 2.01(4) 2.668(4) 178(6) 1_565
O3 H3 O5 0.83(5) 1.90(5) 2.714(4) 169(5) 1_655
O4 H4 O1S 0.88(5) 1.76(5) 2.636(5) 173(5) 4_455
O1S H1S O2 0.83(5) 2.46(5) 3.216(6) 152(5) 1_545
O1S H1S O3 0.83(5) 2.48(5) 3.012(5) 123(4) 1_545
O1S H2S O5 0.77(5) 2.47(5) 3.093(5) 140(5) 1_655
O1S H2S O4 0.77(5) 2.57(5) 3.252(5) 150(5) 1_655

loop_
_geom_torsion_atom_site_label_1
_geom_torsion_atom_site_label_2
_geom_torsion_atom_site_label_3
_geom_torsion_atom_site_label_4
_geom_torsion
C7 Si1 O1 C1 -58.6(4)
C8 Si1 O1 C1 65.0(4)
C9 Si1 O1 C1 -176.7(3)
Si1 O1 C1 O2 12.4(5)
Si1 O1 C1 C2 129.3(3)
Si1 O1 C1 C6 -111.7(3)
O2 C1 C2 O3 -58.3(4)
O1 C1 C2 O3 -177.6(3)
C6 C1 C2 O3 64.7(4)
O2 C1 C2 C3 179.6(3)
O1 C1 C2 C3 60.3(4)
C6 C1 C2 C3 -57.5(4)
O3 C2 C3 C4 -62.0(4)
C1 C2 C3 C4 57.2(4)
C2 C3 C4 O4 -177.4(3)
C2 C3 C4 C5 -54.5(4)
O4 C4 C5 O5 0.0(5)
C3 C4 C5 O5 -122.8(4)
O4 C4 C5 C6 178.0(3)
C3 C4 C5 C6 55.3(4)
O5 C5 C6 C1 122.2(4)
C4 C5 C6 C1 -55.8(4)
O2 C1 C6 C5 175.7(3)
O1 C1 C6 C5 -61.0(4)
C2 C1 C6 C5 55.4(4)
O1 Si1 C9 C10 58.6(4)
C7 Si1 C9 C10 -61.2(5)
C8 Si1 C9 C10 176.0(4)
O1 Si1 C9 C11 179.2(4)
C7 Si1 C9 C11 59.3(5)
C8 Si1 C9 C11 -63.4(4)
O1 Si1 C9 C12 -61.8(4)
C7 Si1 C9 C12 178.4(4)
C8 Si1 C9 C12 55.6(4)
